data_4020157
loop_
_publ_author_name
'Takashi Mino'
'Yoshiaki Shirae'
'Masami Sakamoto'
'Tsutomu Fujita'

_journal_name_full 'Journal of Organic Chemistry'
_journal_page_first 2191
_journal_page_last 2194
_journal_paper_doi 10.1021/jo048107i
_journal_volume 70
_journal_year 2005
_chemical_compound_source ?
_chemical_formula_analytical ?
_chemical_formula_moiety 'C16 H17 Cl N4 Pd '
_chemical_formula_structural ?
_chemical_formula_sum 'C16 H17 Cl N4 Pd'
_chemical_formula_weight 407.19
_space_group_IT_number 14
_symmetry_cell_setting monoclinic
_symmetry_space_group_name_Hall '-P 2yn'
_symmetry_space_group_name_H-M 'P 1 21/n 1'
_cell_angle_alpha 90
_cell_angle_beta 105.846(4)
_cell_angle_gamma 90
_cell_formula_units_Z 4
_cell_length_a 7.940(2)
_cell_length_b 15.739(4)
_cell_length_c 13.357(3)
_cell_measurement_reflns_used 0
_cell_measurement_temperature 296.2
_cell_measurement_theta_max 0.0
_cell_measurement_theta_min 0.0
_cell_volume 1605.7(6)
_diffrn_ambient_temperature 296.2
_diffrn_measurement_device 'Bruker Smart1000 CCD'
_diffrn_measurement_method \w-2\q
_diffrn_orient_matrix_UB_11 0.00000
_diffrn_orient_matrix_UB_12 0.00000
_diffrn_orient_matrix_UB_13 0.00000
_diffrn_orient_matrix_UB_21 0.00000
_diffrn_orient_matrix_UB_22 0.00000
_diffrn_orient_matrix_UB_23 0.00000
_diffrn_orient_matrix_UB_31 0.00000
_diffrn_orient_matrix_UB_32 0.00000
_diffrn_orient_matrix_UB_33 0.00000
_diffrn_radiation_detector 'scintillation counter'
_diffrn_radiation_monochromator graphite
_diffrn_radiation_source 'fine-focus sealed tube'
_diffrn_radiation_type 'Mo K\a'
_diffrn_radiation_wavelength 0.7107
_diffrn_reflns_av_R_equivalents 0.05600
_diffrn_reflns_av_sigmaI/netI 0.145
_diffrn_reflns_limit_h_max 10
_diffrn_reflns_limit_h_min -7
_diffrn_reflns_limit_k_max 19
_diffrn_reflns_limit_k_min -20
_diffrn_reflns_limit_l_max 17
_diffrn_reflns_limit_l_min -18
_diffrn_reflns_reduction_process 'Lp corrections applied'
_diffrn_reflns_theta_max 28.71
_diffrn_reflns_theta_min 1.29
_diffrn_standards_decay_% 0.00
_diffrn_standards_interval_count 0
_diffrn_standards_number 0
_exptl_absorpt_coefficient_mu 1.324
_exptl_absorpt_correction_T_max 0.585
_exptl_absorpt_correction_T_min 0.365
_exptl_absorpt_correction_type empirical
_exptl_crystal_colour red
_exptl_crystal_density_diffrn 1.684
_exptl_crystal_density_meas ?
_exptl_crystal_description prism
_exptl_crystal_F_000 816.00
_exptl_crystal_size_max 0.50
_exptl_crystal_size_mid 0.05
_exptl_crystal_size_min 0.05
_reflns_number_gt 1850
_reflns_number_total 3951
_reflns_threshold_expression I>3.00\s(I)
_cod_original_sg_symbol_H-M 'P 21/n'
_cod_original_formula_sum 'C16 H17 Cl N4 Pd '
_cod_database_code 4020157

loop_
_symmetry_equiv_pos_as_xyz
'   +x,   +y,   +z'
1/2-x,1/2+y,1/2-z
'   -x,   -y,   -z'
1/2+x,1/2-y,1/2+z

loop_
_atom_site_label
_atom_site_fract_x
_atom_site_fract_y
_atom_site_fract_z
_atom_site_U_iso_or_equiv
_atom_site_occupancy
_atom_site_refinement_flags
_atom_site_adp_type
_atom_site_calc_flag
_atom_site_calc_attached_atom
Pd(1) 0.22317(6) 0.06166(3) 0.09073(4) 0.03724(11) 1.000 . Uani d ?
Cl(1) 0.1809(2) 0.18589(10) 0.17208(13) 0.0564(5) 1.000 . Uani d ?
N(1) 0.2706(7) -0.0297(4) -0.0836(5) 0.053(2) 1.000 . Uani d ?
N(2) 0.2373(6) -0.0413(3) 0.0107(4) 0.045(2) 1.000 . Uani d ?
N(3) 0.1735(6) -0.0403(3) 0.1943(4) 0.039(2) 1.000 . Uani d ?
N(4) 0.1297(7) -0.0347(3) 0.2873(4) 0.044(2) 1.000 . Uani d ?
C(1) 0.2817(7) 0.1151(4) -0.0270(5) 0.044(2) 1.000 . Uani d ?
C(2) 0.3156(9) 0.2001(5) -0.0453(5) 0.056(2) 1.000 . Uani d ?
C(3) 0.3650(10) 0.2251(5) -0.1323(6) 0.068(3) 1.000 . Uani d ?
C(4) 0.3817(9) 0.1668(6) -0.2036(6) 0.070(3) 1.000 . Uani d ?
C(5) 0.3496(9) 0.0808(6) -0.1914(6) 0.063(3) 1.000 . Uani d ?
C(6) 0.3012(7) 0.0563(5) -0.1026(5) 0.048(2) 1.000 . Uani d ?
C(7) 0.2712(10) -0.1003(5) -0.1522(6) 0.068(3) 1.000 . Uani d ?
C(8) 0.2022(8) -0.1140(4) 0.0466(6) 0.053(2) 1.000 . Uani d ?
C(9) 0.1661(8) -0.1127(4) 0.1459(5) 0.049(2) 1.000 . Uani d ?
C(10) 0.0889(9) -0.1129(4) 0.3326(6) 0.060(2) 1.000 . Uani d ?
C(11) 0.2256(8) 0.0279(4) 0.3558(5) 0.041(2) 1.000 . Uani d ?
C(12) 0.1493(9) 0.0682(5) 0.4244(6) 0.055(2) 1.000 . Uani d ?
C(13) 0.2402(10) 0.1288(5) 0.4928(6) 0.064(2) 1.000 . Uani d ?
C(14) 0.4065(10) 0.1505(5) 0.4933(5) 0.062(2) 1.000 . Uani d ?
C(15) 0.4835(9) 0.1104(5) 0.4258(6) 0.059(2) 1.000 . Uani d ?
C(16) 0.3944(8) 0.0486(5) 0.3583(5) 0.050(2) 1.000 . Uani d ?
H(1) 0.3066 0.2456 0.0026 0.055 1.000 . Uiso c ?
H(2) 0.3920 0.2840 -0.1376 0.076 1.000 . Uiso c ?
H(3) 0.4127 0.1816 -0.2606 0.070 1.000 . Uiso c ?
H(4) 0.3650 0.0443 -0.2381 0.066 1.000 . Uiso c ?
H(5) 0.2791 -0.1533 -0.1196 0.122 1.000 . Uiso c ?
H(6) 0.1625 -0.1024 -0.2122 0.109 1.000 . Uiso c ?
H(7) 0.3585 -0.1063 -0.1795 0.110 1.000 . Uiso c ?
H(8) 0.1860 -0.1615 0.0005 0.039 1.000 . Uiso c ?
H(9) 0.1262 -0.1644 0.1682 0.045 1.000 . Uiso c ?
H(10) 0.1845 -0.1553 0.3449 0.084 1.000 . Uiso c ?
H(11) -0.0165 -0.1418 0.2961 0.071 1.000 . Uiso c ?
H(12) 0.0884 -0.1035 0.3993 0.077 1.000 . Uiso c ?
H(13) 0.0327 0.0541 0.4232 0.065 1.000 . Uiso c ?
H(14) 0.1746 0.1591 0.5428 0.054 1.000 . Uiso c ?
H(15) 0.4655 0.1927 0.5495 0.050 1.000 . Uiso c ?
H(16) 0.6056 0.1269 0.4255 0.048 1.000 . Uiso c ?
H(17) 0.4512 0.0240 0.3087 0.047 1.000 . Uiso c ?

loop_
_atom_type_symbol
_atom_type_oxidation_number
_atom_type_number_in_cell
_atom_type_scat_dispersion_real
_atom_type_scat_dispersion_imag
_atom_type_scat_source
C 0 64 0.002 0.002
;International Tables for Crystallography
(1992, Vol. C, Table 6.1.1.2)
;
H 0 68 0.000 0.000
;International Tables for Crystallography
(1992, Vol. C, Table 6.1.1.2)
;
N 0 16 0.004 0.003
;International Tables for Crystallography
(1992, Vol. C, Table 6.1.1.2)
;
Cl 0 4 0.132 0.159
;International Tables for Crystallography
(1992, Vol. C, Tables 4.2.6.8 and 6.1.1.1)
;
Pd 0 4 -1.177 1.007
;International Tables for Crystallography
(1992, Vol. C, Tables 4.2.6.8 and 6.1.1.1)
;

loop_
_diffrn_reflns_number
9798
